data_2220049
loop_
_publ_author_name
'Li, Mei'
'Chen, Xin'

_publ_section_title
;(<i>E</i>)-3-[(1,5-Dimethyl-3-oxo-2-phenyl-2,3-dihydro-1<i>H</i>-pyrazol-4-yl)iminomethyl]phenyl
 4-bromobenzenesulfonate
;
_journal_coeditor_code AT2667
_journal_issue 12
_journal_name_full 'Acta Crystallographica Section E'
_journal_page_first o2349
_journal_paper_doi 10.1107/S160053680803688X
_journal_volume 64
_journal_year 2008
_chemical_formula_iupac 'C24 H20 Br N3 O4 S'
_chemical_formula_moiety 'C24 H20 Br N3 O4 S'
_chemical_formula_sum 'C24 H20 Br N3 O4 S'
_chemical_formula_weight 526.40
_chemical_name_systematic
;
(<i>E</i>)-3-[(1,5-Dimethyl-3-oxo-2-phenyl-2,3-dihydro-1<i>H</i>-pyrazol-4-
yl)iminomethyl]phenyl 4-bromobenzenesulfonate
;
_space_group_IT_number 2
_symmetry_cell_setting triclinic
_symmetry_space_group_name_Hall '-P 1'
_symmetry_space_group_name_H-M 'P -1'
_atom_sites_solution_hydrogens geom
_atom_sites_solution_primary direct
_atom_sites_solution_secondary difmap
_audit_creation_method SHELXL-97
_cell_angle_alpha 94.507(3)
_cell_angle_beta 109.034(3)
_cell_angle_gamma 102.953(3)
_cell_formula_units_Z 2
_cell_length_a 9.3152(17)
_cell_length_b 10.1223(18)
_cell_length_c 13.472(3)
_cell_measurement_reflns_used 2541
_cell_measurement_temperature 294(2)
_cell_measurement_theta_max 26.14
_cell_measurement_theta_min 2.43
_cell_volume 1154.3(4)
_computing_cell_refinement 'SAINT (Bruker, 1999)'
_computing_data_collection 'SMART (Bruker, 1999)'
_computing_data_reduction 'SAINT (Bruker, 1999)'
_computing_molecular_graphics 'SHELXTL (Sheldrick, 2008)'
_computing_publication_material 'SHELXTL (Sheldrick, 2008)'
_computing_structure_refinement 'SHELXL97 (Sheldrick, 2008)'
_computing_structure_solution 'SHELXS97 (Sheldrick, 2008)'
_diffrn_ambient_temperature 294(2)
_diffrn_measured_fraction_theta_full 0.992
_diffrn_measured_fraction_theta_max 0.992
_diffrn_measurement_device_type 'Bruker SMART APEX CCD area-detector'
_diffrn_measurement_method '\f and \w'
_diffrn_radiation_monochromator graphite
_diffrn_radiation_source 'fine-focus sealed tube'
_diffrn_radiation_type MoK\a
_diffrn_radiation_wavelength 0.71073
_diffrn_reflns_av_R_equivalents 0.0178
_diffrn_reflns_av_sigmaI/netI 0.0366
_diffrn_reflns_limit_h_max 11
_diffrn_reflns_limit_h_min -6
_diffrn_reflns_limit_k_max 11
_diffrn_reflns_limit_k_min -12
_diffrn_reflns_limit_l_max 15
_diffrn_reflns_limit_l_min -16
_diffrn_reflns_number 6027
_diffrn_reflns_theta_full 25.02
_diffrn_reflns_theta_max 25.02
_diffrn_reflns_theta_min 1.62
_diffrn_standards_number 0
_exptl_absorpt_coefficient_mu 1.908
_exptl_absorpt_correction_T_max 0.826
_exptl_absorpt_correction_T_min 0.623
_exptl_absorpt_correction_type multi-scan
_exptl_absorpt_process_details '(SADABS; Sheldrick, 1996)'
_exptl_crystal_colour yellow
_exptl_crystal_density_diffrn 1.515
_exptl_crystal_density_method 'not measured'
_exptl_crystal_description block
_exptl_crystal_F_000 536
_exptl_crystal_size_max 0.20
_exptl_crystal_size_mid 0.18
_exptl_crystal_size_min 0.10
_refine_diff_density_max 0.267
_refine_diff_density_min -0.365
_refine_ls_extinction_coef 0.0475(19)
_refine_ls_extinction_expression Fc^*^=kFc[1+0.001xFc^2^\l^3^/sin(2\q)]^-1/4^
_refine_ls_extinction_method 'SHELXL97 (Sheldrick, 2008)'
_refine_ls_goodness_of_fit_ref 1.018
_refine_ls_hydrogen_treatment constr
_refine_ls_matrix_type full
_refine_ls_number_parameters 301
_refine_ls_number_reflns 4035
_refine_ls_number_restraints 0
_refine_ls_restrained_S_all 1.018
_refine_ls_R_factor_all 0.0533
_refine_ls_R_factor_gt 0.0354
_refine_ls_shift/su_max 0.001
_refine_ls_shift/su_mean 0.000
_refine_ls_structure_factor_coef Fsqd
_refine_ls_weighting_details 'calc w=1/[\s^2^(Fo^2^)+(0.038P)^2^+0.609P] where P=(Fo^2^+2Fc^2^)/3'
_refine_ls_weighting_scheme calc
_refine_ls_wR_factor_gt 0.0790
_refine_ls_wR_factor_ref 0.0884
_reflns_number_gt 3133
_reflns_number_total 4035
_reflns_threshold_expression I>2\s(I)
_cod_data_source_file at2667.cif
_cod_data_source_block I
_cod_database_code 2220049
_cod_database_fobs_code 2220049

loop_
_symmetry_equiv_pos_as_xyz
'x, y, z'
'-x, -y, -z'

loop_
_atom_site_type_symbol
_atom_site_label
_atom_site_fract_x
_atom_site_fract_y
_atom_site_fract_z
_atom_site_U_iso_or_equiv
_atom_site_adp_type
_atom_site_calc_flag
_atom_site_refinement_flags
_atom_site_occupancy
Br Br1 1.29069(4) 0.88146(3) 0.88042(3) 0.05949(16) Uani d . 1
S S1 1.23680(9) 0.25329(8) 0.93033(8) 0.0591(3) Uani d . 1
N N1 0.6951(3) 0.4506(2) 0.71737(18) 0.0415(6) Uani d . 1
N N2 0.4487(3) 0.6559(2) 0.57841(19) 0.0422(6) Uani d . 1
N N3 0.5999(3) 0.7481(2) 0.61946(19) 0.0434(6) Uani d . 1
O O1 1.1993(3) 0.2290(2) 1.02189(19) 0.0751(7) Uani d . 1
O O2 1.3668(3) 0.2167(3) 0.9141(3) 0.0903(10) Uani d . 1
O O3 1.0922(2) 0.1687(2) 0.82766(17) 0.0521(5) Uani d . 1
O O4 0.3384(2) 0.4347(2) 0.59904(17) 0.0511(5) Uani d . 1
C C1 1.1929(4) 0.5050(3) 0.9740(2) 0.0508(8) Uani d . 1
H H1 1.1501 0.4679 1.0223 0.061 Uiso calc R 1
C C2 1.2014(3) 0.6396(3) 0.9614(2) 0.0481(7) Uani d . 1
H H2 1.1620 0.6935 0.9996 0.058 Uiso calc R 1
C C3 1.2687(3) 0.6936(3) 0.8917(2) 0.0429(7) Uani d . 1
C C4 1.3231(5) 0.6147(4) 0.8332(3) 0.0708(10) Uani d . 1
H H4 1.3674 0.6525 0.7858 0.085 Uiso calc R 1
C C5 1.3127(5) 0.4803(4) 0.8442(3) 0.0718(11) Uani d . 1
H H5 1.3491 0.4262 0.8040 0.086 Uiso calc R 1
C C6 1.2479(3) 0.4251(3) 0.9152(2) 0.0466(7) Uani d . 1
C C7 0.9359(3) 0.1566(3) 0.8247(2) 0.0411(7) Uani d . 1
C C8 0.8593(3) 0.2500(3) 0.7803(2) 0.0408(7) Uani d . 1
H H8 0.9115 0.3239 0.7572 0.049 Uiso calc R 1
C C9 0.7025(3) 0.2331(3) 0.7700(2) 0.0402(7) Uani d . 1
C C10 0.6279(4) 0.1203(3) 0.8041(2) 0.0477(7) Uani d . 1
H H10 0.5224 0.1068 0.7963 0.057 Uiso calc R 1
C C11 0.7077(4) 0.0283(3) 0.8491(2) 0.0511(8) Uani d . 1
H H11 0.6562 -0.0461 0.8721 0.061 Uiso calc R 1
C C12 0.8633(4) 0.0457(3) 0.8604(2) 0.0459(7) Uani d . 1
H H12 0.9181 -0.0158 0.8912 0.055 Uiso calc R 1
C C13 0.6187(3) 0.3337(3) 0.7256(2) 0.0423(7) Uani d . 1
H H13 0.5094 0.3118 0.7033 0.051 Uiso calc R 1
C C14 0.6199(3) 0.5460(3) 0.6704(2) 0.0386(6) Uani d . 1
C C15 0.4552(3) 0.5307(3) 0.6145(2) 0.0380(6) Uani d . 1
C C16 0.7007(3) 0.6739(3) 0.6675(2) 0.0414(7) Uani d . 1
C C17 0.8746(3) 0.7324(3) 0.7076(3) 0.0617(9) Uani d . 1
H H17A 0.9236 0.6804 0.7589 0.093 Uiso calc R 1
H H17B 0.9003 0.8264 0.7406 0.093 Uiso calc R 1
H H17C 0.9121 0.7282 0.6493 0.093 Uiso calc R 1
C C18 0.6390(4) 0.8479(3) 0.5533(3) 0.0575(9) Uani d . 1
H H18A 0.7288 0.9211 0.5962 0.086 Uiso calc R 1
H H18B 0.5509 0.8848 0.5229 0.086 Uiso calc R 1
H H18C 0.6628 0.8035 0.4973 0.086 Uiso calc R 1
C C19 0.3137(3) 0.7097(3) 0.5527(2) 0.0424(7) Uani d . 1
C C20 0.1735(3) 0.6289(3) 0.4787(2) 0.0513(8) Uani d . 1
H H20 0.1674 0.5420 0.4468 0.062 Uiso calc R 1
C C21 0.0424(4) 0.6802(4) 0.4531(3) 0.0666(10) Uani d . 1
H H21 -0.0533 0.6265 0.4045 0.080 Uiso calc R 1
C C22 0.0526(5) 0.8098(5) 0.4988(4) 0.0758(12) Uani d . 1
H H22 -0.0355 0.8441 0.4797 0.091 Uiso calc R 1
C C23 0.1922(5) 0.8887(4) 0.5725(3) 0.0729(11) Uani d . 1
H H23 0.1985 0.9761 0.6037 0.087 Uiso calc R 1
C C24 0.3232(4) 0.8382(3) 0.6003(3) 0.0575(8) Uani d . 1
H H24 0.4176 0.8908 0.6510 0.069 Uiso calc R 1

loop_
_atom_site_aniso_label
_atom_site_aniso_U_11
_atom_site_aniso_U_22
_atom_site_aniso_U_33
_atom_site_aniso_U_12
_atom_site_aniso_U_13
_atom_site_aniso_U_23
Br1 0.0675(3) 0.03803(19) 0.0694(3) 0.00752(14) 0.02286(17) 0.01353(15)
S1 0.0468(5) 0.0447(4) 0.0819(6) 0.0191(4) 0.0097(4) 0.0255(4)
N1 0.0401(13) 0.0415(13) 0.0438(14) 0.0172(11) 0.0109(11) 0.0109(11)
N2 0.0332(12) 0.0372(12) 0.0536(15) 0.0124(10) 0.0087(11) 0.0134(11)
N3 0.0360(13) 0.0368(12) 0.0551(15) 0.0087(10) 0.0122(11) 0.0136(11)
O1 0.0811(17) 0.0595(15) 0.0663(16) 0.0108(12) 0.0024(13) 0.0320(12)
O2 0.0494(15) 0.0619(16) 0.161(3) 0.0314(12) 0.0258(16) 0.0295(17)
O3 0.0504(13) 0.0454(12) 0.0675(14) 0.0236(9) 0.0218(11) 0.0122(10)
O4 0.0360(11) 0.0454(12) 0.0679(14) 0.0091(9) 0.0120(10) 0.0196(10)
C1 0.0534(19) 0.0499(18) 0.0507(19) 0.0076(14) 0.0228(15) 0.0153(15)
C2 0.0526(18) 0.0402(16) 0.0526(19) 0.0080(13) 0.0237(15) 0.0040(14)
C3 0.0439(16) 0.0379(15) 0.0430(17) 0.0076(12) 0.0123(13) 0.0074(13)
C4 0.103(3) 0.055(2) 0.082(3) 0.024(2) 0.063(2) 0.0270(19)
C5 0.101(3) 0.056(2) 0.092(3) 0.037(2) 0.064(2) 0.022(2)
C6 0.0444(17) 0.0411(16) 0.0542(19) 0.0139(13) 0.0136(14) 0.0167(14)
C7 0.0419(16) 0.0369(15) 0.0437(17) 0.0155(12) 0.0109(13) 0.0056(12)
C8 0.0464(17) 0.0360(15) 0.0417(16) 0.0116(12) 0.0158(13) 0.0121(12)
C9 0.0413(16) 0.0382(15) 0.0383(16) 0.0113(12) 0.0092(12) 0.0082(12)
C10 0.0425(17) 0.0459(17) 0.0507(18) 0.0088(13) 0.0127(14) 0.0102(14)
C11 0.057(2) 0.0392(16) 0.0540(19) 0.0058(14) 0.0182(15) 0.0143(14)
C12 0.0564(19) 0.0313(14) 0.0466(18) 0.0143(13) 0.0107(14) 0.0123(13)
C13 0.0385(16) 0.0458(17) 0.0433(17) 0.0142(13) 0.0118(13) 0.0126(13)
C14 0.0361(15) 0.0405(15) 0.0410(16) 0.0153(12) 0.0115(12) 0.0107(12)
C15 0.0372(16) 0.0386(15) 0.0411(16) 0.0137(13) 0.0137(12) 0.0121(12)
C16 0.0366(15) 0.0414(16) 0.0468(17) 0.0143(12) 0.0120(13) 0.0111(13)
C17 0.0378(17) 0.0502(19) 0.087(3) 0.0096(14) 0.0105(17) 0.0128(17)
C18 0.0542(19) 0.0484(18) 0.070(2) 0.0110(15) 0.0201(17) 0.0249(16)
C19 0.0411(16) 0.0506(17) 0.0445(17) 0.0204(13) 0.0182(13) 0.0221(14)
C20 0.0414(17) 0.065(2) 0.0489(19) 0.0165(15) 0.0136(14) 0.0203(16)
C21 0.0413(19) 0.097(3) 0.068(2) 0.0250(19) 0.0174(17) 0.039(2)
C22 0.062(3) 0.102(3) 0.098(3) 0.054(2) 0.042(2) 0.058(3)
C23 0.084(3) 0.070(2) 0.094(3) 0.049(2) 0.047(2) 0.035(2)
C24 0.060(2) 0.0531(19) 0.064(2) 0.0269(16) 0.0192(17) 0.0161(16)

loop_
_atom_type_symbol
_atom_type_description
_atom_type_scat_dispersion_real
_atom_type_scat_dispersion_imag
_atom_type_scat_source
C C 0.0033 0.0016 'International Tables Vol C Tables 4.2.6.8 and 6.1.1.4'
H H 0.0000 0.0000 'International Tables Vol C Tables 4.2.6.8 and 6.1.1.4'
N N 0.0061 0.0033 'International Tables Vol C Tables 4.2.6.8 and 6.1.1.4'
O O 0.0106 0.0060 'International Tables Vol C Tables 4.2.6.8 and 6.1.1.4'
S S 0.1246 0.1234 'International Tables Vol C Tables 4.2.6.8 and 6.1.1.4'
Br Br -0.2901 2.4595 'International Tables Vol C Tables 4.2.6.8 and 6.1.1.4'

loop_
_geom_angle_atom_site_label_1
_geom_angle_atom_site_label_2
_geom_angle_atom_site_label_3
_geom_angle
O1 S1 O2 121.47(17)
O1 S1 O3 108.79(13)
O2 S1 O3 102.68(16)
O1 S1 C6 109.11(16)
O2 S1 C6 109.41(15)
O3 S1 C6 103.86(13)
C13 N1 C14 121.9(2)
C15 N2 N3 109.4(2)
C15 N2 C19 125.0(2)
N3 N2 C19 119.0(2)
C16 N3 N2 106.3(2)
C16 N3 C18 121.9(2)
N2 N3 C18 116.9(2)
C7 O3 S1 119.49(18)
C2 C1 C6 120.0(3)
C2 C1 H1 120.0
C6 C1 H1 120.0
C3 C2 C1 119.1(3)
C3 C2 H2 120.4
C1 C2 H2 120.4
C4 C3 C2 121.0(3)
C4 C3 Br1 120.0(2)
C2 C3 Br1 119.0(2)
C3 C4 C5 120.1(3)
C3 C4 H4 120.0
C5 C4 H4 120.0
C4 C5 C6 119.7(3)
C4 C5 H5 120.2
C6 C5 H5 120.2
C1 C6 C5 120.1(3)
C1 C6 S1 120.3(2)
C5 C6 S1 119.6(3)
C8 C7 C12 122.4(3)
C8 C7 O3 118.9(2)
C12 C7 O3 118.6(2)
C7 C8 C9 119.3(3)
C7 C8 H8 120.4
C9 C8 H8 120.4
C10 C9 C8 118.7(3)
C10 C9 C13 120.8(3)
C8 C9 C13 120.5(2)
C11 C10 C9 121.0(3)
C11 C10 H10 119.5
C9 C10 H10 119.5
C12 C11 C10 120.4(3)
C12 C11 H11 119.8
C10 C11 H11 119.8
C11 C12 C7 118.3(3)
C11 C12 H12 120.8
C7 C12 H12 120.8
N1 C13 C9 120.1(3)
N1 C13 H13 119.9
C9 C13 H13 119.9
C16 C14 N1 122.1(2)
C16 C14 C15 108.3(2)
N1 C14 C15 129.5(2)
O4 C15 N2 123.9(2)
O4 C15 C14 131.5(2)
N2 C15 C14 104.6(2)
C14 C16 N3 110.7(2)
C14 C16 C17 127.6(3)
N3 C16 C17 121.7(2)
C16 C17 H17A 109.5
C16 C17 H17B 109.5
H17A C17 H17B 109.5
C16 C17 H17C 109.5
H17A C17 H17C 109.5
H17B C17 H17C 109.5
N3 C18 H18A 109.5
N3 C18 H18B 109.5
H18A C18 H18B 109.5
N3 C18 H18C 109.5
H18A C18 H18C 109.5
H18B C18 H18C 109.5
C24 C19 C20 120.9(3)
C24 C19 N2 120.9(3)
C20 C19 N2 118.2(3)
C19 C20 C21 118.6(3)
C19 C20 H20 120.7
C21 C20 H20 120.7
C22 C21 C20 120.5(3)
C22 C21 H21 119.7
C20 C21 H21 119.7
C23 C22 C21 120.3(3)
C23 C22 H22 119.9
C21 C22 H22 119.9
C22 C23 C24 119.9(4)
C22 C23 H23 120.1
C24 C23 H23 120.1
C19 C24 C23 119.8(3)
C19 C24 H24 120.1
C23 C24 H24 120.1

loop_
_geom_bond_atom_site_label_1
_geom_bond_atom_site_label_2
_geom_bond_distance
Br1 C3 1.890(3)
S1 O1 1.412(3)
S1 O2 1.419(3)
S1 O3 1.594(2)
S1 C6 1.751(3)
N1 C13 1.270(3)
N1 C14 1.390(3)
N2 C15 1.399(3)
N2 N3 1.408(3)
N2 C19 1.432(3)
N3 C16 1.364(3)
N3 C18 1.462(4)
O3 C7 1.420(3)
O4 C15 1.232(3)
C1 C2 1.375(4)
C1 C6 1.376(4)
C1 H1 0.9300
C2 C3 1.373(4)
C2 H2 0.9300
C3 C4 1.363(4)
C4 C5 1.366(5)
C4 H4 0.9300
C5 C6 1.378(4)
C5 H5 0.9300
C7 C8 1.368(4)
C7 C12 1.380(4)
C8 C9 1.391(4)
C8 H8 0.9300
C9 C10 1.390(4)
C9 C13 1.467(4)
C10 C11 1.376(4)
C10 H10 0.9300
C11 C12 1.376(4)
C11 H11 0.9300
C12 H12 0.9300
C13 H13 0.9300
C14 C16 1.355(4)
C14 C15 1.437(4)
C16 C17 1.488(4)
C17 H17A 0.9600
C17 H17B 0.9600
C17 H17C 0.9600
C18 H18A 0.9600
C18 H18B 0.9600
C18 H18C 0.9600
C19 C24 1.374(4)
C19 C20 1.383(4)
C20 C21 1.385(4)
C20 H20 0.9300
C21 C22 1.374(6)
C21 H21 0.9300
C22 C23 1.372(6)
C22 H22 0.9300
C23 C24 1.380(5)
C23 H23 0.9300
C24 H24 0.9300

loop_
_geom_hbond_atom_site_label_D
_geom_hbond_atom_site_label_H
_geom_hbond_atom_site_label_A
_geom_hbond_site_symmetry_A
_geom_hbond_distance_DH
_geom_hbond_distance_HA
_geom_hbond_distance_DA
_geom_hbond_angle_DHA
_geom_hbond_publ_flag
C13 H13 O4 . 0.93 2.40 3.056(3) 127 yes
C21 H21 O4 2_566 0.93 2.57 3.290(4) 135 yes

loop_
_geom_torsion_atom_site_label_1
_geom_torsion_atom_site_label_2
_geom_torsion_atom_site_label_3
_geom_torsion_atom_site_label_4
_geom_torsion
C15 N2 N3 C16 8.2(3)
C19 N2 N3 C16 161.0(2)
C15 N2 N3 C18 148.2(3)
C19 N2 N3 C18 -58.9(3)
O1 S1 O3 C7 37.5(2)
O2 S1 O3 C7 167.5(2)
C6 S1 O3 C7 -78.6(2)
C6 C1 C2 C3 -1.6(5)
C1 C2 C3 C4 1.7(5)
C1 C2 C3 Br1 -176.5(2)
C2 C3 C4 C5 -0.7(6)
Br1 C3 C4 C5 177.5(3)
C3 C4 C5 C6 -0.4(6)
C2 C1 C6 C5 0.5(5)
C2 C1 C6 S1 -179.7(2)
C4 C5 C6 C1 0.5(6)
C4 C5 C6 S1 -179.2(3)
O1 S1 C6 C1 -12.4(3)
O2 S1 C6 C1 -147.5(3)
O3 S1 C6 C1 103.5(3)
O1 S1 C6 C5 167.3(3)
O2 S1 C6 C5 32.3(3)
O3 S1 C6 C5 -76.8(3)
S1 O3 C7 C8 93.0(3)
S1 O3 C7 C12 -91.3(3)
C12 C7 C8 C9 -0.2(4)
O3 C7 C8 C9 175.3(2)
C7 C8 C9 C10 -0.9(4)
C7 C8 C9 C13 178.2(3)
C8 C9 C10 C11 1.3(4)
C13 C9 C10 C11 -177.8(3)
C9 C10 C11 C12 -0.6(5)
C10 C11 C12 C7 -0.4(4)
C8 C7 C12 C11 0.9(4)
O3 C7 C12 C11 -174.7(3)
C14 N1 C13 C9 176.4(2)
C10 C9 C13 N1 163.9(3)
C8 C9 C13 N1 -15.1(4)
C13 N1 C14 C16 175.7(3)
C13 N1 C14 C15 -7.4(5)
N3 N2 C15 O4 173.4(3)
C19 N2 C15 O4 22.5(4)
N3 N2 C15 C14 -5.7(3)
C19 N2 C15 C14 -156.6(3)
C16 C14 C15 O4 -177.8(3)
N1 C14 C15 O4 5.0(5)
C16 C14 C15 N2 1.2(3)
N1 C14 C15 N2 -176.0(3)
N1 C14 C16 N3 -178.6(2)
C15 C14 C16 N3 4.0(3)
N1 C14 C16 C17 2.4(5)
C15 C14 C16 C17 -175.1(3)
N2 N3 C16 C14 -7.5(3)
C18 N3 C16 C14 -145.0(3)
N2 N3 C16 C17 171.7(3)
C18 N3 C16 C17 34.1(4)
C15 N2 C19 C24 124.7(3)
N3 N2 C19 C24 -23.7(4)
C15 N2 C19 C20 -55.3(4)
N3 N2 C19 C20 156.3(3)
C24 C19 C20 C21 0.2(4)
N2 C19 C20 C21 -179.8(3)
C19 C20 C21 C22 1.3(5)
C20 C21 C22 C23 -1.6(5)
C21 C22 C23 C24 0.4(6)
C20 C19 C24 C23 -1.3(5)
N2 C19 C24 C23 178.7(3)
C22 C23 C24 C19 1.0(5)

loop_
_cod_related_entry_id
_cod_related_entry_database
_cod_related_entry_code
1 ChemSpider 24741146
